data_7203385
loop_
_publ_author_name
'Gilroy, Joe B.'
'Koivisto, Bryan D.'
'McDonald, Robert'
'Ferguson, Michael J.'
'Hicks, Robin G.'

_publ_section_title
;
 Magnetostructural studies of copper(ii)?verdazyl radical complexes
;
_journal_issue 26
_journal_name_full 'Journal of Materials Chemistry'
_journal_page_first 2618
_journal_paper_doi 10.1039/b603624d
_journal_volume 16
_journal_year 2006
_chemical_formula_moiety 'C9 H10 Cl2 Cu N5 O'
_chemical_formula_sum 'C9 H10 Cl2 Cu N5 O'
_chemical_formula_weight 338.66
_chemical_name_systematic
;
?
;
_space_group_IT_number 61
_symmetry_cell_setting orthorhombic
_symmetry_space_group_name_Hall '-P 2ac 2ab'
_symmetry_space_group_name_H-M 'P b c a'
_atom_sites_solution_hydrogens geom
_atom_sites_solution_primary direct
_atom_sites_solution_secondary difmap
_audit_creation_method SHELXL-97
_cell_angle_alpha 90.00
_cell_angle_beta 90.00
_cell_angle_gamma 90.00
_cell_formula_units_Z 8
_cell_length_a 14.9568(12)
_cell_length_b 9.9809(8)
_cell_length_c 17.3231(14)
_cell_measurement_reflns_used 5454
_cell_measurement_temperature 193(2)
_cell_measurement_theta_max 26.29
_cell_measurement_theta_min 2.45
_cell_volume 2586.0(4)
_computing_cell_refinement 'Bruker SAINT (Bruker, 1997)'
_computing_data_collection 'Bruker SMART (Bruker, 1997)'
_computing_data_reduction 'Bruker SAINT (Bruker, 1997)'
_computing_molecular_graphics 'Bruker SHELXTL (Bruker, 1997)'
_computing_publication_material 'Bruker SHELXTL (Bruker, 1997)'
_computing_structure_refinement 'SHELXL-97 (Sheldrick, 1997)'
_computing_structure_solution 'SHELXS-97 (Sheldrick, 1990)'
_diffrn_ambient_temperature 193(2)
_diffrn_detector_area_resol_mean 8.192
_diffrn_measured_fraction_theta_full 1.000
_diffrn_measured_fraction_theta_max 1.000
_diffrn_measurement_device_type 'Bruker PLATFORM diffractometer/SMART 1000 CCD area detector'
_diffrn_measurement_method '\w scans'
_diffrn_radiation_monochromator graphite
_diffrn_radiation_source 'fine-focus sealed tube'
_diffrn_radiation_type MoK\a
_diffrn_radiation_wavelength 0.71073
_diffrn_reflns_av_R_equivalents 0.0220
_diffrn_reflns_av_sigmaI/netI 0.0132
_diffrn_reflns_limit_h_max 18
_diffrn_reflns_limit_h_min -18
_diffrn_reflns_limit_k_max 12
_diffrn_reflns_limit_k_min -12
_diffrn_reflns_limit_l_max 21
_diffrn_reflns_limit_l_min -21
_diffrn_reflns_number 17717
_diffrn_reflns_theta_full 26.37
_diffrn_reflns_theta_max 26.37
_diffrn_reflns_theta_min 2.72
_diffrn_standards_decay_% 0
_diffrn_standards_interval_time 0
_diffrn_standards_number 0
_exptl_absorpt_coefficient_mu 2.096
_exptl_absorpt_correction_T_max 0.5446
_exptl_absorpt_correction_T_min 0.4522
_exptl_absorpt_correction_type multi-scan
_exptl_absorpt_process_details 'SADABS (Sheldrick, 1996)'
_exptl_crystal_colour black
_exptl_crystal_density_diffrn 1.740
_exptl_crystal_density_method 'not measured'
_exptl_crystal_description prism
_exptl_crystal_F_000 1360
_exptl_crystal_size_max 0.45
_exptl_crystal_size_mid 0.39
_exptl_crystal_size_min 0.33
_refine_diff_density_max 0.364
_refine_diff_density_min -0.249
_refine_diff_density_rms 0.059
_refine_ls_extinction_method none
_refine_ls_goodness_of_fit_ref 1.077
_refine_ls_hydrogen_treatment constr
_refine_ls_matrix_type full
_refine_ls_number_parameters 165
_refine_ls_number_reflns 2639
_refine_ls_number_restraints 0
_refine_ls_restrained_S_all 1.077
_refine_ls_R_factor_all 0.0269
_refine_ls_R_factor_gt 0.0230
_refine_ls_shift/su_max 0.002
_refine_ls_shift/su_mean 0.000
_refine_ls_structure_factor_coef Fsqd
_refine_ls_weighting_details 'calc w=1/[\s^2^(Fo^2^)+(0.0350P)^2^+1.5117P] where P=(Fo^2^+2Fc^2^)/3'
_refine_ls_weighting_scheme calc
_refine_ls_wR_factor_gt 0.0626
_refine_ls_wR_factor_ref 0.0656
_reflns_number_gt 2386
_reflns_number_total 2639
_reflns_threshold_expression I>2\s(I)
_cod_data_source_file b603624d.txt
_cod_data_source_block vic0529
_cod_depositor_comments
;
The following automatic conversions were performed:
'_symmetry_cell_setting' value 'Orthorhombic' changed to 'orthorhombic'
according to '/home/saulius/struct/CIF-dictionaries/cif_core.dic'
dictionary named 'cif_core.dic' version 2.4.1 from 2010-06-29.

Automatic conversion script
Id: cif_fix_enum 1527 2010-12-29 10:47:43Z saulius 
;
_cod_database_code 7203385

loop_
_symmetry_equiv_pos_as_xyz
'x, y, z'
'-x+1/2, -y, z+1/2'
'-x, y+1/2, -z+1/2'
'x+1/2, -y+1/2, -z'
'-x, -y, -z'
'x-1/2, y, -z-1/2'
'x, -y-1/2, z-1/2'
'-x-1/2, y-1/2, z'

loop_
_atom_site_label
_atom_site_type_symbol
_atom_site_fract_x
_atom_site_fract_y
_atom_site_fract_z
_atom_site_U_iso_or_equiv
_atom_site_adp_type
_atom_site_occupancy
_atom_site_symmetry_multiplicity
_atom_site_calc_flag
_atom_site_refinement_flags
_atom_site_disorder_assembly
_atom_site_disorder_group
Cu Cu 0.051123(14) 0.21308(2) 0.545350(12) 0.02492(9) Uani 1 1 d . . .
Cl1 Cl -0.07296(3) 0.23723(6) 0.61464(3) 0.03747(13) Uani 1 1 d . . .
Cl2 Cl 0.15520(3) 0.21830(5) 0.63475(3) 0.03324(12) Uani 1 1 d . . .
O O 0.30667(9) -0.09654(16) 0.44326(8) 0.0407(3) Uani 1 1 d . . .
N1 N 0.17854(10) 0.00611(15) 0.48226(8) 0.0267(3) Uani 1 1 d . . .
N2 N 0.11025(9) 0.09140(15) 0.46921(8) 0.0233(3) Uani 1 1 d . . .
N3 N 0.23105(10) 0.03384(17) 0.35711(9) 0.0306(3) Uani 1 1 d . . .
N4 N 0.16200(10) 0.11419(16) 0.33972(8) 0.0288(3) Uani 1 1 d . . .
N10 N 0.00236(10) 0.29267(14) 0.44866(8) 0.0239(3) Uani 1 1 d . . .
C1 C 0.10796(11) 0.14266(18) 0.39662(9) 0.0236(3) Uani 1 1 d . . .
C2 C 0.24430(12) -0.02363(19) 0.42862(11) 0.0299(4) Uani 1 1 d . . .
C3 C 0.17475(14) -0.0750(2) 0.55256(11) 0.0343(4) Uani 1 1 d . . .
H3A H 0.2199 -0.0431 0.5892 0.041 Uiso 1 1 calc R . .
H3B H 0.1866 -0.1690 0.5397 0.041 Uiso 1 1 calc R . .
H3C H 0.1152 -0.0672 0.5758 0.041 Uiso 1 1 calc R . .
C4 C 0.29198(14) 0.0002(3) 0.29393(12) 0.0458(5) Uani 1 1 d . . .
H4A H 0.2740 0.0486 0.2472 0.055 Uiso 1 1 calc R . .
H4B H 0.2897 -0.0964 0.2842 0.055 Uiso 1 1 calc R . .
H4C H 0.3531 0.0259 0.3081 0.055 Uiso 1 1 calc R . .
C11 C 0.03724(11) 0.24218(19) 0.38343(10) 0.0244(3) Uani 1 1 d . . .
C12 C 0.01030(13) 0.2835(2) 0.31062(11) 0.0322(4) Uani 1 1 d . . .
H12 H 0.0352 0.2448 0.2653 0.039 Uiso 1 1 calc R . .
C13 C -0.05379(13) 0.3826(2) 0.30613(12) 0.0394(5) Uani 1 1 d . . .
H13 H -0.0737 0.4137 0.2572 0.047 Uiso 1 1 calc R . .
C14 C -0.08894(14) 0.4364(2) 0.37299(12) 0.0377(5) Uani 1 1 d . . .
H14 H -0.1325 0.5056 0.3706 0.045 Uiso 1 1 calc R . .
C15 C -0.05999(12) 0.38850(19) 0.44336(11) 0.0300(4) Uani 1 1 d . . .
H15 H -0.0850 0.4245 0.4893 0.036 Uiso 1 1 calc R . .

loop_
_atom_site_aniso_label
_atom_site_aniso_U_11
_atom_site_aniso_U_22
_atom_site_aniso_U_33
_atom_site_aniso_U_23
_atom_site_aniso_U_13
_atom_site_aniso_U_12
Cu 0.02743(13) 0.02984(14) 0.01748(13) -0.00184(8) 0.00050(8) 0.00208(8)
Cl1 0.0343(2) 0.0528(3) 0.0253(2) -0.0060(2) 0.00716(19) 0.0001(2)
Cl2 0.0376(3) 0.0395(3) 0.0226(2) 0.00290(17) -0.00599(18) -0.00046(18)
O 0.0331(8) 0.0467(8) 0.0424(8) -0.0057(7) -0.0049(6) 0.0152(7)
N1 0.0287(7) 0.0259(7) 0.0254(7) -0.0010(6) -0.0035(6) 0.0040(6)
N2 0.0248(7) 0.0246(7) 0.0207(7) -0.0019(6) -0.0023(6) 0.0017(6)
N3 0.0257(8) 0.0395(9) 0.0264(8) -0.0078(7) 0.0007(6) 0.0059(7)
N4 0.0277(8) 0.0361(8) 0.0225(7) -0.0052(6) -0.0007(6) 0.0034(6)
N10 0.0233(7) 0.0257(7) 0.0226(7) -0.0013(6) 0.0003(5) 0.0005(6)
C1 0.0243(8) 0.0265(9) 0.0200(8) -0.0033(7) -0.0018(6) -0.0007(7)
C2 0.0269(9) 0.0309(10) 0.0318(10) -0.0081(8) -0.0029(7) 0.0019(8)
C3 0.0375(10) 0.0309(10) 0.0345(10) 0.0075(8) -0.0038(8) 0.0020(8)
C4 0.0390(11) 0.0658(15) 0.0326(11) -0.0136(10) 0.0071(9) 0.0138(10)
C11 0.0244(8) 0.0274(8) 0.0213(8) -0.0009(7) 0.0002(7) -0.0015(7)
C12 0.0341(10) 0.0414(11) 0.0212(8) 0.0009(7) -0.0021(8) 0.0047(8)
C13 0.0420(11) 0.0468(12) 0.0293(10) 0.0078(9) -0.0075(8) 0.0076(9)
C14 0.0342(10) 0.0355(10) 0.0432(11) 0.0034(9) -0.0050(9) 0.0106(8)
C15 0.0277(9) 0.0291(9) 0.0332(10) -0.0036(8) 0.0005(7) 0.0036(7)

loop_
_atom_type_symbol
_atom_type_description
_atom_type_scat_dispersion_real
_atom_type_scat_dispersion_imag
_atom_type_scat_source
C C 0.0033 0.0016 'International Tables Vol C Tables 4.2.6.8 and 6.1.1.4'
H H 0.0000 0.0000 'International Tables Vol C Tables 4.2.6.8 and 6.1.1.4'
N N 0.0061 0.0033 'International Tables Vol C Tables 4.2.6.8 and 6.1.1.4'
O O 0.0106 0.0060 'International Tables Vol C Tables 4.2.6.8 and 6.1.1.4'
Cl Cl 0.1484 0.1585 'International Tables Vol C Tables 4.2.6.8 and 6.1.1.4'
Cu Cu 0.3201 1.2651 'International Tables Vol C Tables 4.2.6.8 and 6.1.1.4'

loop_
_geom_angle_atom_site_label_1
_geom_angle_atom_site_label_2
_geom_angle_atom_site_label_3
_geom_angle
_geom_angle_site_symmetry_1
_geom_angle_site_symmetry_3
_geom_angle_publ_flag
N10 Cu N2 81.34(6) . . ?
N10 Cu Cl2 147.44(5) . . ?
N2 Cu Cl2 99.56(4) . . ?
N10 Cu Cl1 96.03(5) . . ?
N2 Cu Cl1 142.31(5) . . ?
Cl2 Cu Cl1 102.02(2) . . ?
N2 N1 C2 124.09(15) . . ?
N2 N1 C3 117.34(15) . . ?
C2 N1 C3 117.85(15) . . ?
N1 N2 C1 114.34(14) . . ?
N1 N2 Cu 127.43(11) . . ?
C1 N2 Cu 111.77(11) . . ?
N4 N3 C2 124.11(15) . . ?
N4 N3 C4 116.64(16) . . ?
C2 N3 C4 119.14(16) . . ?
C1 N4 N3 115.90(15) . . ?
C15 N10 C11 118.75(16) . . ?
C15 N10 Cu 126.69(13) . . ?
C11 N10 Cu 114.56(12) . . ?
N4 C1 N2 126.96(16) . . ?
N4 C1 C11 118.38(16) . . ?
N2 C1 C11 114.64(15) . . ?
O C2 N3 123.30(18) . . ?
O C2 N1 122.39(18) . . ?
N3 C2 N1 114.28(16) . . ?
N10 C11 C12 122.75(17) . . ?
N10 C11 C1 113.74(15) . . ?
C12 C11 C1 123.49(16) . . ?
C13 C12 C11 117.79(18) . . ?
C12 C13 C14 119.75(19) . . ?
C15 C14 C13 119.14(18) . . ?
N10 C15 C14 121.80(18) . . ?

loop_
_geom_bond_atom_site_label_1
_geom_bond_atom_site_label_2
_geom_bond_distance
_geom_bond_site_symmetry_2
_geom_bond_publ_flag
Cu N10 1.9921(15) . ?
Cu N2 1.9992(14) . ?
Cu Cl2 2.1965(5) . ?
Cu Cl1 2.2234(5) . ?
O C2 1.210(2) . ?
N1 N2 1.349(2) . ?
N1 C2 1.385(2) . ?
N1 C3 1.463(2) . ?
N2 C1 1.358(2) . ?
N3 N4 1.342(2) . ?
N3 C2 1.379(3) . ?
N3 C4 1.463(2) . ?
N4 C1 1.306(2) . ?
N10 C15 1.339(2) . ?
N10 C11 1.343(2) . ?
C1 C11 1.469(2) . ?
C11 C12 1.387(3) . ?
C12 C13 1.380(3) . ?
C13 C14 1.381(3) . ?
C14 C15 1.379(3) . ?

loop_
_geom_torsion_atom_site_label_1
_geom_torsion_atom_site_label_2
_geom_torsion_atom_site_label_3
_geom_torsion_atom_site_label_4
_geom_torsion
_geom_torsion_site_symmetry_1
_geom_torsion_site_symmetry_2
_geom_torsion_site_symmetry_3
_geom_torsion_site_symmetry_4
_geom_torsion_publ_flag
C2 N1 N2 C1 3.0(2) . . . . ?
C3 N1 N2 C1 -167.04(15) . . . . ?
C2 N1 N2 Cu -146.14(14) . . . . ?
C3 N1 N2 Cu 43.8(2) . . . . ?
N10 Cu N2 N1 165.91(15) . . . . ?
Cl2 Cu N2 N1 18.88(14) . . . . ?
Cl1 Cu N2 N1 -105.42(14) . . . . ?
N10 Cu N2 C1 16.08(12) . . . . ?
Cl2 Cu N2 C1 -130.95(11) . . . . ?
Cl1 Cu N2 C1 104.75(12) . . . . ?
C2 N3 N4 C1 3.5(3) . . . . ?
C4 N3 N4 C1 179.63(18) . . . . ?
N2 Cu N10 C15 172.93(16) . . . . ?
Cl2 Cu N10 C15 -92.84(17) . . . . ?
Cl1 Cu N10 C15 30.86(16) . . . . ?
N2 Cu N10 C11 -6.97(12) . . . . ?
Cl2 Cu N10 C11 87.26(14) . . . . ?
Cl1 Cu N10 C11 -149.04(12) . . . . ?
N3 N4 C1 N2 -5.7(3) . . . . ?
N3 N4 C1 C11 173.08(15) . . . . ?
N1 N2 C1 N4 2.6(3) . . . . ?
Cu N2 C1 N4 156.58(15) . . . . ?
N1 N2 C1 C11 -176.26(14) . . . . ?
Cu N2 C1 C11 -22.23(18) . . . . ?
N4 N3 C2 O 179.55(18) . . . . ?
C4 N3 C2 O 3.5(3) . . . . ?
N4 N3 C2 N1 1.3(3) . . . . ?
C4 N3 C2 N1 -174.76(17) . . . . ?
N2 N1 C2 O 176.97(17) . . . . ?
C3 N1 C2 O -13.0(3) . . . . ?
N2 N1 C2 N3 -4.7(2) . . . . ?
C3 N1 C2 N3 165.32(16) . . . . ?
C15 N10 C11 C12 -1.1(3) . . . . ?
Cu N10 C11 C12 178.77(15) . . . . ?
C15 N10 C11 C1 177.17(16) . . . . ?
Cu N10 C11 C1 -2.92(19) . . . . ?
N4 C1 C11 N10 -161.99(16) . . . . ?
N2 C1 C11 N10 16.9(2) . . . . ?
N4 C1 C11 C12 16.3(3) . . . . ?
N2 C1 C11 C12 -164.77(17) . . . . ?
N10 C11 C12 C13 1.3(3) . . . . ?
C1 C11 C12 C13 -176.82(18) . . . . ?
C11 C12 C13 C14 -0.3(3) . . . . ?
C12 C13 C14 C15 -0.9(3) . . . . ?
C11 N10 C15 C14 -0.1(3) . . . . ?
Cu N10 C15 C14 180.00(15) . . . . ?
C13 C14 C15 N10 1.1(3) . . . . ?
